data_4124736
loop_
_publ_author_name
'Kossler, David'
'Cramer, Nicolai'

_publ_section_title
;
 Chiral Cationic Cp(x)Ru(II) Complexes for Enantioselective Yne-Enone
 Cyclizations.
;
_journal_issue 39
_journal_name_full 'Journal of the American Chemical Society'
_journal_page_first 12478
_journal_page_last 12481
_journal_paper_doi 10.1021/jacs.5b08232
_journal_volume 137
_journal_year 2015
_chemical_absolute_configuration rmad
_chemical_formula_moiety 'C15 H17 N O4 S'
_chemical_formula_sum 'C15 H17 N O4 S'
_chemical_formula_weight 307.36
_space_group_IT_number 4
_symmetry_cell_setting monoclinic
_symmetry_space_group_name_Hall 'P 2yb'
_symmetry_space_group_name_H-M 'P 1 21 1'
_atom_sites_solution_hydrogens geom
_atom_sites_solution_primary direct
_atom_sites_solution_secondary difmap
_audit_creation_method SHELXL-97
_audit_update_record
;
2015-08-04 # Formatted by publCIF

;
_cell_angle_alpha 90.00
_cell_angle_beta 98.432(7)
_cell_angle_gamma 90.00
_cell_formula_units_Z 4
_cell_length_a 12.3765(10)
_cell_length_b 7.7653(5)
_cell_length_c 15.2165(13)
_cell_measurement_reflns_used 271
_cell_measurement_temperature 100(2)
_cell_measurement_theta_max 22
_cell_measurement_theta_min 3
_cell_volume 1446.6(2)
_computing_cell_refinement 'Dirax/lsq (Duisenberg & Schreurs, 1989-2000)'
_computing_data_collection 'Collect (Bruker AXS BV, 1997-2004)'
_computing_data_reduction 'EvalCCD (Duisenberg & Schreurs, 1990-2000)'
_computing_molecular_graphics 'Bruker SHELXTL'
_computing_publication_material 'Bruker SHELXTL'
_computing_structure_refinement 'SHELXL-97 (Sheldrick, 1997)'
_computing_structure_solution 'SHELXS-97 (Sheldrick, 1990)'
_diffrn_ambient_temperature 100(2)
_diffrn_measured_fraction_theta_full 0.992
_diffrn_measured_fraction_theta_max 0.992
_diffrn_measurement_device_type 'Bruker APEX II CCD'
_diffrn_measurement_method 'phi and omega scans'
_diffrn_radiation_monochromator graphite
_diffrn_radiation_source 'fine-focus sealed tube'
_diffrn_radiation_type MoK\a
_diffrn_radiation_wavelength 0.71073
_diffrn_reflns_av_R_equivalents 0.0517
_diffrn_reflns_av_sigmaI/netI 0.0549
_diffrn_reflns_limit_h_max 16
_diffrn_reflns_limit_h_min -16
_diffrn_reflns_limit_k_max 9
_diffrn_reflns_limit_k_min -10
_diffrn_reflns_limit_l_max 19
_diffrn_reflns_limit_l_min -19
_diffrn_reflns_number 18070
_diffrn_reflns_theta_full 27.51
_diffrn_reflns_theta_max 27.51
_diffrn_reflns_theta_min 1.66
_exptl_absorpt_coefficient_mu 0.239
_exptl_absorpt_correction_T_max 0.7456
_exptl_absorpt_correction_T_min 0.6359
_exptl_absorpt_correction_type multi-scan
_exptl_absorpt_process_details 'SADABS 2008, Bruker AXS, 2008'
_exptl_crystal_colour colourless
_exptl_crystal_density_diffrn 1.411
_exptl_crystal_density_method 'not measured'
_exptl_crystal_description prism
_exptl_crystal_F_000 648
_exptl_crystal_size_max 0.43
_exptl_crystal_size_mid 0.39
_exptl_crystal_size_min 0.33
_refine_diff_density_max 0.781
_refine_diff_density_min -0.354
_refine_diff_density_rms 0.070
_refine_ls_abs_structure_details 'Flack H D (1983), Acta Cryst. A39, 876-881'
_refine_ls_abs_structure_Flack 0.11(9)
_refine_ls_extinction_method none
_refine_ls_goodness_of_fit_ref 1.125
_refine_ls_hydrogen_treatment constr
_refine_ls_matrix_type full
_refine_ls_number_parameters 384
_refine_ls_number_reflns 6273
_refine_ls_number_restraints 1
_refine_ls_restrained_S_all 1.125
_refine_ls_R_factor_all 0.0661
_refine_ls_R_factor_gt 0.0527
_refine_ls_shift/su_max 0.000
_refine_ls_shift/su_mean 0.000
_refine_ls_structure_factor_coef Fsqd
_refine_ls_weighting_details 'calc w=1/[\s^2^(Fo^2^)+(0.0404P)^2^+1.4847P] where P=(Fo^2^+2Fc^2^)/3'
_refine_ls_weighting_scheme calc
_refine_ls_wR_factor_gt 0.1186
_refine_ls_wR_factor_ref 0.1275
_reflns_number_gt 5485
_reflns_number_total 6273
_reflns_threshold_expression >2sigma(I)
_cod_data_source_file ja5b08232_si_002.cif
_cod_data_source_block dko-2-104
_cod_original_cell_volume 1446.61(19)
_cod_original_sg_symbol_H-M 'P 21'
_cod_database_code 4124736
_publcif_datablock.id {6705cff7-844a-4b46-92ef-ac679dae3413}

_publcif_info_exptl_table_max_cols 4
_publcif_info_exptl_table_use_headnotes n

loop_
_symmetry_equiv_pos_as_xyz
'x, y, z'
'-x, y+1/2, -z'

loop_
_atom_site_label
_atom_site_type_symbol
_atom_site_fract_x
_atom_site_fract_y
_atom_site_fract_z
_atom_site_U_iso_or_equiv
_atom_site_adp_type
_atom_site_occupancy
_atom_site_symmetry_multiplicity
_atom_site_calc_flag
_atom_site_refinement_flags
S1 S 0.51107(6) 0.55388(11) 0.27522(6) 0.02110(19) Uani 1 1 d .
O1 O 0.50211(19) 0.7248(3) 0.23755(17) 0.0262(6) Uani 1 1 d .
O2 O 0.61670(18) 0.4755(4) 0.29939(17) 0.0276(6) Uani 1 1 d .
O3 O 0.14445(19) 0.1129(3) 0.06175(17) 0.0231(5) Uani 1 1 d .
O4 O 0.1674(2) -0.1687(4) 0.07494(19) 0.0314(7) Uani 1 1 d .
N1 N 0.4407(2) 0.4251(4) 0.20368(19) 0.0196(6) Uani 1 1 d .
C1 C 0.3302(2) 0.4799(5) 0.1599(2) 0.0195(7) Uani 1 1 d .
H1A H 0.3353 0.5631 0.1114 0.023 Uiso 1 1 calc R
H1B H 0.2873 0.5316 0.2032 0.023 Uiso 1 1 calc R
C2 C 0.2814(3) 0.3103(4) 0.1243(2) 0.0166(6) Uani 1 1 d .
C3 C 0.1797(3) 0.2824(4) 0.0861(2) 0.0185(7) Uani 1 1 d .
C4 C 0.2017(3) -0.0279(5) 0.0976(2) 0.0221(7) Uani 1 1 d .
C5 C 0.3008(3) 0.0033(4) 0.1668(2) 0.0199(7) Uani 1 1 d .
H5A H 0.3501 -0.0975 0.1693 0.024 Uiso 1 1 calc R
H5B H 0.2772 0.0163 0.2259 0.024 Uiso 1 1 calc R
C6 C 0.3625(2) 0.1648(4) 0.1456(2) 0.0157(6) Uani 1 1 d .
H6 H 0.4019 0.1428 0.0938 0.019 Uiso 1 1 calc R
C7 C 0.4425(3) 0.2376(5) 0.2246(2) 0.0211(7) Uani 1 1 d .
H7A H 0.4164 0.2150 0.2820 0.025 Uiso 1 1 calc R
H7B H 0.5167 0.1887 0.2263 0.025 Uiso 1 1 calc R
C8 C 0.0905(3) 0.4102(5) 0.0606(3) 0.0287(9) Uani 1 1 d .
H8A H 0.0357 0.3992 0.1006 0.043 Uiso 1 1 calc R
H8B H 0.0563 0.3884 -0.0007 0.043 Uiso 1 1 calc R
H8C H 0.1211 0.5268 0.0650 0.043 Uiso 1 1 calc R
C9 C 0.4461(2) 0.5580(5) 0.3715(2) 0.0194(6) Uani 1 1 d .
C10 C 0.4875(3) 0.4609(5) 0.4464(2) 0.0253(8) Uani 1 1 d .
H10 H 0.5505 0.3914 0.4457 0.030 Uiso 1 1 calc R
C11 C 0.4363(3) 0.4659(5) 0.5218(2) 0.0273(8) Uani 1 1 d .
H11 H 0.4650 0.3994 0.5722 0.033 Uiso 1 1 calc R
C12 C 0.3435(3) 0.5668(5) 0.5250(2) 0.0251(7) Uani 1 1 d .
C13 C 0.3022(3) 0.6608(5) 0.4495(2) 0.0237(7) Uani 1 1 d .
H13 H 0.2378 0.7271 0.4499 0.028 Uiso 1 1 calc R
C14 C 0.3525(3) 0.6604(5) 0.3734(2) 0.0215(7) Uani 1 1 d .
H14 H 0.3240 0.7283 0.3234 0.026 Uiso 1 1 calc R
C15 C 0.2901(3) 0.5759(6) 0.6073(2) 0.0334(9) Uani 1 1 d .
H15A H 0.3051 0.6881 0.6359 0.050 Uiso 1 1 calc R
H15B H 0.3192 0.4844 0.6485 0.050 Uiso 1 1 calc R
H15C H 0.2110 0.5610 0.5913 0.050 Uiso 1 1 calc R
S2 S 0.99549(7) -0.25370(11) 0.28383(6) 0.02289(19) Uani 1 1 d .
O5 O 0.9828(2) -0.4255(4) 0.24851(17) 0.0316(6) Uani 1 1 d .
O6 O 1.10215(19) -0.1749(4) 0.30227(16) 0.0272(6) Uani 1 1 d .
O7 O 0.62984(19) 0.1958(3) 0.07445(18) 0.0265(6) Uani 1 1 d .
O8 O 0.6681(2) 0.4724(4) 0.0649(2) 0.0315(6) Uani 1 1 d .
N2 N 0.9216(2) -0.1268(4) 0.2148(2) 0.0293(7) Uani 1 1 d .
C16 C 0.8072(3) -0.1776(6) 0.1761(3) 0.0357(10) Uani 1 1 d .
H16A H 0.7693 -0.2361 0.2206 0.043 Uiso 1 1 calc R
H16B H 0.8068 -0.2534 0.1237 0.043 Uiso 1 1 calc R
C17 C 0.7562(3) -0.0042(5) 0.1500(3) 0.0315(9) Uani 1 1 d .
C18 C 0.6649(3) 0.0246(5) 0.0958(2) 0.0206(7) Uani 1 1 d .
C19 C 0.7001(3) 0.3320(5) 0.0896(2) 0.0231(8) Uani 1 1 d .
C20 C 0.8161(3) 0.2915(5) 0.1310(3) 0.0355(9) Uani 1 1 d .
H20A H 0.8603 0.2688 0.0830 0.043 Uiso 1 1 calc R
H20B H 0.8474 0.3940 0.1642 0.043 Uiso 1 1 calc R
C21 C 0.8259(3) 0.1404(6) 0.1928(3) 0.0382(9) Uani 1 1 d .
H21 H 0.7980 0.1747 0.2486 0.046 Uiso 1 1 calc R
C22 C 0.9381(3) 0.0621(6) 0.2171(3) 0.0340(9) Uani 1 1 d .
H22A H 0.9865 0.0971 0.1739 0.041 Uiso 1 1 calc R
H22B H 0.9715 0.0998 0.2771 0.041 Uiso 1 1 calc R
C23 C 0.5821(3) -0.1021(5) 0.0554(2) 0.0220(7) Uani 1 1 d .
H23A H 0.6145 -0.2175 0.0584 0.033 Uiso 1 1 calc R
H23B H 0.5578 -0.0714 -0.0068 0.033 Uiso 1 1 calc R
H23C H 0.5195 -0.1010 0.0881 0.033 Uiso 1 1 calc R
C24 C 0.9384(2) -0.2564(5) 0.3845(2) 0.0207(7) Uani 1 1 d .
C25 C 0.9850(3) -0.1583(5) 0.4568(2) 0.0226(7) Uani 1 1 d .
H25 H 1.0472 -0.0889 0.4525 0.027 Uiso 1 1 calc R
C26 C 0.9400(3) -0.1622(5) 0.5357(2) 0.0261(8) Uani 1 1 d .
H26 H 0.9736 -0.0987 0.5857 0.031 Uiso 1 1 calc R
C27 C 0.8453(3) -0.2590(5) 0.5420(2) 0.0260(7) Uani 1 1 d .
C28 C 0.7993(3) -0.3533(6) 0.4673(3) 0.0290(8) Uani 1 1 d .
H28 H 0.7350 -0.4185 0.4701 0.035 Uiso 1 1 calc R
C29 C 0.8449(3) -0.3539(5) 0.3901(2) 0.0235(8) Uani 1 1 d .
H29 H 0.8128 -0.4205 0.3408 0.028 Uiso 1 1 calc R
C30 C 0.7965(3) -0.2632(6) 0.6274(3) 0.0376(9) Uani 1 1 d .
H30A H 0.7205 -0.2243 0.6158 0.056 Uiso 1 1 calc R
H30B H 0.8383 -0.1870 0.6711 0.056 Uiso 1 1 calc R
H30C H 0.7992 -0.3811 0.6505 0.056 Uiso 1 1 calc R

loop_
_atom_site_aniso_label
_atom_site_aniso_U_11
_atom_site_aniso_U_22
_atom_site_aniso_U_33
_atom_site_aniso_U_23
_atom_site_aniso_U_13
_atom_site_aniso_U_12
S1 0.0139(4) 0.0182(4) 0.0303(4) 0.0011(4) 0.0005(3) -0.0021(3)
O1 0.0201(11) 0.0226(15) 0.0350(13) 0.0054(12) 0.0006(10) -0.0054(10)
O2 0.0134(11) 0.0288(15) 0.0394(14) 0.0011(12) 0.0000(10) -0.0007(10)
O3 0.0200(12) 0.0153(13) 0.0330(13) -0.0014(10) 0.0009(10) -0.0020(9)
O4 0.0318(15) 0.0199(16) 0.0410(16) -0.0008(12) 0.0003(12) -0.0026(11)
N1 0.0140(12) 0.0175(15) 0.0264(15) 0.0006(12) 0.0000(11) 0.0012(11)
C1 0.0144(15) 0.0149(17) 0.0279(17) -0.0007(14) -0.0014(13) 0.0015(13)
C2 0.0188(15) 0.0098(15) 0.0218(15) 0.0027(12) 0.0050(12) 0.0014(12)
C3 0.0192(16) 0.0130(19) 0.0248(16) -0.0006(13) 0.0076(13) 0.0011(12)
C4 0.0241(17) 0.0149(18) 0.0286(17) 0.0008(15) 0.0086(14) 0.0019(14)
C5 0.0195(15) 0.0145(17) 0.0259(16) 0.0033(13) 0.0041(13) 0.0013(12)
C6 0.0144(14) 0.0096(14) 0.0225(15) 0.0016(12) 0.0013(12) 0.0038(11)
C7 0.0212(15) 0.0135(17) 0.0278(16) 0.0020(15) 0.0014(13) 0.0029(14)
C8 0.0171(16) 0.023(2) 0.044(2) -0.0013(17) -0.0025(15) 0.0046(14)
C9 0.0153(14) 0.0180(16) 0.0233(15) 0.0026(15) -0.0022(12) 0.0000(14)
C10 0.0170(16) 0.021(2) 0.037(2) 0.0065(16) -0.0003(14) 0.0003(14)
C11 0.0245(17) 0.023(2) 0.0317(18) 0.0048(16) -0.0062(15) -0.0034(15)
C12 0.0250(16) 0.0201(19) 0.0290(17) -0.0039(16) -0.0004(13) -0.0106(15)
C13 0.0177(15) 0.0200(19) 0.0313(19) -0.0036(15) -0.0033(14) -0.0016(14)
C14 0.0182(15) 0.0161(18) 0.0285(18) 0.0008(14) -0.0024(13) -0.0007(13)
C15 0.035(2) 0.032(2) 0.0331(19) -0.0089(17) 0.0064(16) -0.0150(17)
S2 0.0185(4) 0.0231(5) 0.0247(4) 0.0001(4) -0.0044(3) 0.0031(3)
O5 0.0351(14) 0.0271(16) 0.0302(13) -0.0044(12) -0.0038(11) 0.0074(12)
O6 0.0170(11) 0.0326(16) 0.0301(13) 0.0042(12) -0.0024(10) 0.0021(11)
O7 0.0176(11) 0.0168(14) 0.0426(15) 0.0015(11) -0.0041(11) 0.0007(9)
O8 0.0242(13) 0.0180(15) 0.0508(17) 0.0026(13) 0.0008(12) 0.0041(11)
N2 0.0247(16) 0.0284(19) 0.0306(16) 0.0022(13) -0.0099(13) -0.0029(13)
C16 0.029(2) 0.027(2) 0.044(2) 0.0047(19) -0.0190(18) -0.0021(17)
C17 0.0306(19) 0.024(2) 0.036(2) 0.0027(16) -0.0086(16) -0.0033(15)
C18 0.0228(17) 0.016(2) 0.0225(16) 0.0006(13) 0.0028(13) 0.0006(13)
C19 0.0181(17) 0.025(2) 0.0266(17) -0.0026(16) 0.0041(14) 0.0015(14)
C20 0.031(2) 0.023(2) 0.048(2) 0.0075(17) -0.0102(17) -0.0080(15)
C21 0.039(2) 0.036(2) 0.037(2) 0.0008(18) -0.0046(18) -0.0103(18)
C22 0.0233(17) 0.030(2) 0.044(2) 0.012(2) -0.0108(16) -0.0060(17)
C23 0.0160(15) 0.0173(19) 0.0332(19) 0.0028(14) 0.0054(14) 0.0010(13)
C24 0.0157(14) 0.0181(17) 0.0270(16) 0.0033(15) -0.0011(12) 0.0049(14)
C25 0.0165(16) 0.0136(18) 0.0356(19) -0.0006(15) -0.0027(14) 0.0017(13)
C26 0.0290(19) 0.0183(19) 0.0303(19) -0.0036(15) 0.0020(15) 0.0008(15)
C27 0.0219(16) 0.0202(18) 0.0358(18) 0.0040(16) 0.0046(14) 0.0090(15)
C28 0.0138(15) 0.027(2) 0.046(2) 0.0092(17) 0.0019(15) 0.0012(14)
C29 0.0164(15) 0.020(2) 0.0313(19) -0.0003(15) -0.0070(14) -0.0003(14)
C30 0.035(2) 0.039(2) 0.041(2) 0.010(2) 0.0125(17) 0.012(2)

loop_
_atom_type_symbol
_atom_type_description
_atom_type_scat_dispersion_real
_atom_type_scat_dispersion_imag
_atom_type_scat_source
C C 0.0033 0.0016 'International Tables Vol C Tables 4.2.6.8 and 6.1.1.4'
H H 0.0000 0.0000 'International Tables Vol C Tables 4.2.6.8 and 6.1.1.4'
N N 0.0061 0.0033 'International Tables Vol C Tables 4.2.6.8 and 6.1.1.4'
O O 0.0106 0.0060 'International Tables Vol C Tables 4.2.6.8 and 6.1.1.4'
S S 0.1246 0.1234 'International Tables Vol C Tables 4.2.6.8 and 6.1.1.4'

loop_
_geom_angle_atom_site_label_1
_geom_angle_atom_site_label_2
_geom_angle_atom_site_label_3
_geom_angle
O2 S1 O1 120.26(16)
O2 S1 N1 106.66(16)
O1 S1 N1 107.22(15)
O2 S1 C9 107.54(15)
O1 S1 C9 107.10(17)
N1 S1 C9 107.48(15)
C4 O3 C3 120.9(3)
C7 N1 C1 111.0(3)
C7 N1 S1 117.8(2)
C1 N1 S1 119.2(2)
N1 C1 C2 101.7(3)
N1 C1 H1A 111.4
C2 C1 H1A 111.4
N1 C1 H1B 111.4
C2 C1 H1B 111.4
H1A C1 H1B 109.3
C3 C2 C6 122.0(3)
C3 C2 C1 127.1(3)
C6 C2 C1 110.8(3)
C2 C3 O3 120.2(3)
C2 C3 C8 128.6(3)
O3 C3 C8 111.2(3)
O4 C4 O3 118.0(3)
O4 C4 C5 124.0(3)
O3 C4 C5 117.9(3)
C4 C5 C6 111.3(3)
C4 C5 H5A 109.4
C6 C5 H5A 109.4
C4 C5 H5B 109.4
C6 C5 H5B 109.4
H5A C5 H5B 108.0
C2 C6 C5 108.8(2)
C2 C6 C7 102.9(3)
C5 C6 C7 114.7(3)
C2 C6 H6 110.1
C5 C6 H6 110.1
C7 C6 H6 110.1
N1 C7 C6 101.7(3)
N1 C7 H7A 111.4
C6 C7 H7A 111.4
N1 C7 H7B 111.4
C6 C7 H7B 111.4
H7A C7 H7B 109.3
C3 C8 H8A 109.5
C3 C8 H8B 109.5
H8A C8 H8B 109.5
C3 C8 H8C 109.5
H8A C8 H8C 109.5
H8B C8 H8C 109.5
C10 C9 C14 119.4(3)
C10 C9 S1 120.5(3)
C14 C9 S1 120.1(3)
C11 C10 C9 120.0(3)
C11 C10 H10 120.0
C9 C10 H10 120.0
C10 C11 C12 121.4(3)
C10 C11 H11 119.3
C12 C11 H11 119.3
C13 C12 C11 117.9(3)
C13 C12 C15 120.7(3)
C11 C12 C15 121.4(3)
C14 C13 C12 122.0(3)
C14 C13 H13 119.0
C12 C13 H13 119.0
C13 C14 C9 119.1(3)
C13 C14 H14 120.4
C9 C14 H14 120.4
C12 C15 H15A 109.5
C12 C15 H15B 109.5
H15A C15 H15B 109.5
C12 C15 H15C 109.5
H15A C15 H15C 109.5
H15B C15 H15C 109.5
O5 S2 O6 120.81(18)
O5 S2 N2 107.55(17)
O6 S2 N2 106.29(17)
O5 S2 C24 105.98(17)
O6 S2 C24 107.75(15)
N2 S2 C24 107.92(16)
C19 O7 C18 121.3(3)
C22 N2 C16 112.8(3)
C22 N2 S2 121.6(3)
C16 N2 S2 120.2(3)
N2 C16 C17 101.6(3)
N2 C16 H16A 111.4
C17 C16 H16A 111.4
N2 C16 H16B 111.4
C17 C16 H16B 111.4
H16A C16 H16B 109.3
C18 C17 C21 121.9(4)
C18 C17 C16 127.0(4)
C21 C17 C16 111.1(3)
C17 C18 O7 120.5(3)
C17 C18 C23 128.5(4)
O7 C18 C23 110.8(3)
O8 C19 O7 118.5(3)
O8 C19 C20 124.6(4)
O7 C19 C20 116.8(3)
C21 C20 C19 114.1(3)
C21 C20 H20A 108.7
C19 C20 H20A 108.7
C21 C20 H20B 108.7
C19 C20 H20B 108.7
H20A C20 H20B 107.6
C20 C21 C17 109.0(3)
C20 C21 C22 117.1(4)
C17 C21 C22 104.7(4)
C20 C21 H21 108.6
C17 C21 H21 108.6
C22 C21 H21 108.6
N2 C22 C21 105.9(3)
N2 C22 H22A 110.6
C21 C22 H22A 110.6
N2 C22 H22B 110.6
C21 C22 H22B 110.6
H22A C22 H22B 108.7
C18 C23 H23A 109.5
C18 C23 H23B 109.5
H23A C23 H23B 109.5
C18 C23 H23C 109.5
H23A C23 H23C 109.5
H23B C23 H23C 109.5
C25 C24 C29 120.0(3)
C25 C24 S2 120.2(3)
C29 C24 S2 119.8(3)
C24 C25 C26 119.8(3)
C24 C25 H25 120.1
C26 C25 H25 120.1
C25 C26 C27 120.7(3)
C25 C26 H26 119.6
C27 C26 H26 119.6
C28 C27 C26 117.9(3)
C28 C27 C30 121.3(4)
C26 C27 C30 120.8(4)
C29 C28 C27 121.7(3)
C29 C28 H28 119.1
C27 C28 H28 119.1
C28 C29 C24 119.9(3)
C28 C29 H29 120.1
C24 C29 H29 120.1
C27 C30 H30A 109.5
C27 C30 H30B 109.5
H30A C30 H30B 109.5
C27 C30 H30C 109.5
H30A C30 H30C 109.5
H30B C30 H30C 109.5

loop_
_geom_bond_atom_site_label_1
_geom_bond_atom_site_label_2
_geom_bond_distance
S1 O2 1.440(3)
S1 O1 1.444(3)
S1 N1 1.632(3)
S1 C9 1.772(3)
O3 C4 1.372(4)
O3 C3 1.418(4)
O4 C4 1.205(5)
N1 C7 1.490(5)
N1 C1 1.493(4)
C1 C2 1.516(5)
C1 H1A 0.9900
C1 H1B 0.9900
C2 C3 1.324(5)
C2 C6 1.514(4)
C3 C8 1.493(5)
C4 C5 1.514(5)
C5 C6 1.528(4)
C5 H5A 0.9900
C5 H5B 0.9900
C6 C7 1.549(5)
C6 H6 1.0000
C7 H7A 0.9900
C7 H7B 0.9900
C8 H8A 0.9800
C8 H8B 0.9800
C8 H8C 0.9800
C9 C10 1.400(5)
C9 C14 1.409(5)
C10 C11 1.390(5)
C10 H10 0.9500
C11 C12 1.397(5)
C11 H11 0.9500
C12 C13 1.395(5)
C12 C15 1.501(5)
C13 C14 1.393(5)
C13 H13 0.9500
C14 H14 0.9500
C15 H15A 0.9800
C15 H15B 0.9800
C15 H15C 0.9800
S2 O5 1.438(3)
S2 O6 1.445(3)
S2 N2 1.621(3)
S2 C24 1.779(3)
O7 C19 1.367(5)
O7 C18 1.421(5)
O8 C19 1.201(5)
N2 C22 1.481(6)
N2 C16 1.505(5)
C16 C17 1.515(6)
C16 H16A 0.9900
C16 H16B 0.9900
C17 C18 1.317(5)
C17 C21 1.504(5)
C18 C23 1.487(5)
C19 C20 1.514(5)
C20 C21 1.497(6)
C20 H20A 0.9900
C20 H20B 0.9900
C21 C22 1.512(6)
C21 H21 1.0000
C22 H22A 0.9900
C22 H22B 0.9900
C23 H23A 0.9800
C23 H23B 0.9800
C23 H23C 0.9800
C24 C25 1.392(5)
C24 C29 1.396(5)
C25 C26 1.396(5)
C25 H25 0.9500
C26 C27 1.407(5)
C26 H26 0.9500
C27 C28 1.400(6)
C27 C30 1.511(5)
C28 C29 1.376(5)
C28 H28 0.9500
C29 H29 0.9500
C30 H30A 0.9800
C30 H30B 0.9800
C30 H30C 0.9800

loop_
_geom_torsion_atom_site_label_1
_geom_torsion_atom_site_label_2
_geom_torsion_atom_site_label_3
_geom_torsion_atom_site_label_4
_geom_torsion
O2 S1 N1 C7 46.3(3)
O1 S1 N1 C7 176.3(2)
C9 S1 N1 C7 -68.8(3)
O2 S1 N1 C1 -174.5(2)
O1 S1 N1 C1 -44.5(3)
C9 S1 N1 C1 70.4(3)
C7 N1 C1 C2 -21.2(3)
S1 N1 C1 C2 -162.9(2)
N1 C1 C2 C3 173.4(3)
N1 C1 C2 C6 -1.1(3)
C6 C2 C3 O3 -1.6(5)
C1 C2 C3 O3 -175.6(3)
C6 C2 C3 C8 -179.8(3)
C1 C2 C3 C8 6.3(6)
C4 O3 C3 C2 18.1(4)
C4 O3 C3 C8 -163.5(3)
C3 O3 C4 O4 179.5(3)
C3 O3 C4 C5 2.6(4)
O4 C4 C5 C6 147.0(3)
O3 C4 C5 C6 -36.4(4)
C3 C2 C6 C5 -31.6(4)
C1 C2 C6 C5 143.2(3)
C3 C2 C6 C7 -153.6(3)
C1 C2 C6 C7 21.2(3)
C4 C5 C6 C2 48.0(4)
C4 C5 C6 C7 162.5(3)
C1 N1 C7 C6 34.3(3)
S1 N1 C7 C6 176.7(2)
C2 C6 C7 N1 -32.1(3)
C5 C6 C7 N1 -150.0(3)
O2 S1 C9 C10 -13.6(4)
O1 S1 C9 C10 -144.1(3)
N1 S1 C9 C10 100.9(3)
O2 S1 C9 C14 166.0(3)
O1 S1 C9 C14 35.5(3)
N1 S1 C9 C14 -79.5(3)
C14 C9 C10 C11 0.0(5)
S1 C9 C10 C11 179.6(3)
C9 C10 C11 C12 -0.1(5)
C10 C11 C12 C13 1.1(5)
C10 C11 C12 C15 -178.4(3)
C11 C12 C13 C14 -2.0(5)
C15 C12 C13 C14 177.4(3)
C12 C13 C14 C9 2.0(5)
C10 C9 C14 C13 -0.9(5)
S1 C9 C14 C13 179.5(3)
O5 S2 N2 C22 -163.1(3)
O6 S2 N2 C22 -32.4(4)
C24 S2 N2 C22 83.0(3)
O5 S2 N2 C16 44.6(4)
O6 S2 N2 C16 175.3(3)
C24 S2 N2 C16 -69.3(3)
C22 N2 C16 C17 2.9(5)
S2 N2 C16 C17 157.5(3)
N2 C16 C17 C18 163.8(4)
N2 C16 C17 C21 -14.5(5)
C21 C17 C18 O7 1.1(6)
C16 C17 C18 O7 -177.0(4)
C21 C17 C18 C23 -173.5(4)
C16 C17 C18 C23 8.4(7)
C19 O7 C18 C17 17.1(5)
C19 O7 C18 C23 -167.4(3)
C18 O7 C19 O8 175.2(3)
C18 O7 C19 C20 -0.8(5)
O8 C19 C20 C21 152.7(4)
O7 C19 C20 C21 -31.6(5)
C19 C20 C21 C17 45.3(5)
C19 C20 C21 C22 163.9(4)
C18 C17 C21 C20 -31.9(6)
C16 C17 C21 C20 146.5(4)
C18 C17 C21 C22 -157.9(4)
C16 C17 C21 C22 20.5(5)
C16 N2 C22 C21 9.3(5)
S2 N2 C22 C21 -144.9(3)
C20 C21 C22 N2 -138.3(4)
C17 C21 C22 N2 -17.5(4)
O5 S2 C24 C25 144.3(3)
O6 S2 C24 C25 13.7(3)
N2 S2 C24 C25 -100.7(3)
O5 S2 C24 C29 -37.4(3)
O6 S2 C24 C29 -168.0(3)
N2 S2 C24 C29 77.6(3)
C29 C24 C25 C26 2.0(5)
S2 C24 C25 C26 -179.6(3)
C24 C25 C26 C27 -2.5(5)
C25 C26 C27 C28 1.1(5)
C25 C26 C27 C30 -180.0(3)
C26 C27 C28 C29 0.6(5)
C30 C27 C28 C29 -178.2(3)
C27 C28 C29 C24 -1.1(5)
C25 C24 C29 C28 -0.3(5)
S2 C24 C29 C28 -178.6(3)

loop_
_publcif_info_datablock.id
_publcif_info_datablock.publ_exptl
_publcif_info_datablock.publ_geom
_publcif_info_datablock.structure
{6705cff7-844a-4b46-92ef-ac679dae3413} y y y

loop_
_publcif_info_exptl_table_extra_item
sin_theta_over_lambda_max

loop_
_publcif_info_tables.block_id
_publcif_info_tables.reference_item
{6705cff7-844a-4b46-92ef-ac679dae3413} '_publcif_info_datablock.publ_exptl'
